data_4084724
loop_
_publ_author_name
'Ma, Chong'
'Ai, Chunjin'
'Li, Zhefu'
'Li, Bin'
'Song, Haibin'
'Xu, Shansheng'
'Wang, Baiquan'

_publ_section_title
;
 Synthesis and Alkyne Insertion Reactions of NHC-Based Cyclometalated
 Ruthenium(II) Complexes
;
_journal_issue 19
_journal_name_full Organometallics
_journal_page_first 5164
_journal_paper_doi 10.1021/om500369g
_journal_volume 33
_journal_year 2014
_chemical_formula_moiety 'C29 H32 Br Cl N2 Ru'
_chemical_formula_sum 'C29 H32 Br Cl N2 Ru'
_chemical_formula_weight 624.99
_chemical_name_systematic
; 
 ? 
;
_space_group_crystal_system orthorhombic
_space_group_IT_number 19
_space_group_name_Hall 'P 2ac 2ab'
_space_group_name_H-M_alt 'P 21 21 21'
_symmetry_space_group_name_Hall 'P 2ac 2ab'
_symmetry_space_group_name_H-M 'P 21 21 21'
_atom_sites_solution_hydrogens geom
_atom_sites_solution_primary direct
_atom_sites_solution_secondary difmap
_audit_creation_method SHELXL-2013
_cell_angle_alpha 90
_cell_angle_beta 90
_cell_angle_gamma 90
_cell_formula_units_Z 8
_cell_length_a 13.6170(14)
_cell_length_b 14.7440(16)
_cell_length_c 26.168(3)
_cell_measurement_reflns_used 21011
_cell_measurement_temperature 113(2)
_cell_measurement_theta_max 34.00
_cell_measurement_theta_min 2.60
_cell_volume 5253.7(10)
_computing_cell_refinement 'CrystalClear-SM Expert 2.0 r4'
_computing_data_collection 'CrystalClear-SM Expert 2.0 r4 (Rigaku, 2009)'
_computing_data_reduction 'CrystalClear-SM Expert 2.0 r4'
_computing_molecular_graphics 'CrystalStructure 4.0'
_computing_publication_material 'CrystalStructure 4.0 (Rigaku, 2009)'
_computing_structure_refinement 'SHELXL-2013 (Sheldrick, 2013)'
_computing_structure_solution 'SHELXS97 (Sheldrick, 1997)'
_diffrn_ambient_temperature 113(2)
_diffrn_detector_area_resol_mean 14.222
_diffrn_measured_fraction_theta_full 0.998
_diffrn_measured_fraction_theta_max 0.961
_diffrn_measurement_device_type 'Rigaku Saturn724 CCD'
_diffrn_measurement_method \w
_diffrn_radiation_type MoK\a
_diffrn_radiation_wavelength 0.71075
_diffrn_reflns_av_R_equivalents 0.0695
_diffrn_reflns_av_unetI/netI 0.0863
_diffrn_reflns_Laue_measured_fraction_full 0.998
_diffrn_reflns_Laue_measured_fraction_max 0.961
_diffrn_reflns_limit_h_max 20
_diffrn_reflns_limit_h_min -20
_diffrn_reflns_limit_k_max 23
_diffrn_reflns_limit_k_min -21
_diffrn_reflns_limit_l_max 41
_diffrn_reflns_limit_l_min -40
_diffrn_reflns_number 67884
_diffrn_reflns_point_group_measured_fraction_full 0.999
_diffrn_reflns_point_group_measured_fraction_max 0.963
_diffrn_reflns_theta_full 25.242
_diffrn_reflns_theta_max 34.068
_diffrn_reflns_theta_min 2.563
_exptl_absorpt_coefficient_mu 2.240
_exptl_absorpt_correction_T_max 0.610
_exptl_absorpt_correction_T_min 0.450
_exptl_absorpt_correction_type multi-scan
_exptl_absorpt_process_details 'Jacobson, R. (1998) Private communication'
_exptl_crystal_colour yellow
_exptl_crystal_density_diffrn 1.580
_exptl_crystal_density_method 'not measured'
_exptl_crystal_description block
_exptl_crystal_F_000 2528
_exptl_crystal_size_max 0.260
_exptl_crystal_size_mid 0.240
_exptl_crystal_size_min 0.220
_refine_diff_density_max 3.777
_refine_diff_density_min -1.596
_refine_diff_density_rms 0.130
_refine_ls_abs_structure_details
; 
 Refined as an inversion twin. 
;
_refine_ls_abs_structure_Flack 0.375(10)
_refine_ls_extinction_method none
_refine_ls_goodness_of_fit_ref 1.019
_refine_ls_hydrogen_treatment constr
_refine_ls_matrix_type full
_refine_ls_number_parameters 626
_refine_ls_number_reflns 20122
_refine_ls_number_restraints 0
_refine_ls_restrained_S_all 1.019
_refine_ls_R_factor_all 0.0614
_refine_ls_R_factor_gt 0.0503
_refine_ls_shift/su_max 0.001
_refine_ls_shift/su_mean 0.000
_refine_ls_structure_factor_coef Fsqd
_refine_ls_weighting_details
; 
 w=1/[\s^2^(Fo^2^)+(0.0391P)^2^] 
 where P=(Fo^2^+2Fc^2^)/3 
;
_refine_ls_weighting_scheme calc
_refine_ls_wR_factor_gt 0.1075
_refine_ls_wR_factor_ref 0.1128
_reflns_Friedel_coverage 0.850
_reflns_Friedel_fraction_full 1.000
_reflns_Friedel_fraction_max 0.966
_reflns_number_gt 16494
_reflns_number_total 20122
_reflns_threshold_expression 'I > 2\s(I)'
_cod_data_source_file om500369g_si_001.cif
_cod_data_source_block 2d
_cod_database_code 4084724
_shelx_space_group_comment
; 
The symmetry employed for this shelxl refinement is uniquely defined 
by the following loop, which should always be used as a source of 
symmetry information in preference to the above space-group names. 
They are only intended as comments. 
;
_shelx_estimated_absorpt_t_min 0.594
_shelx_estimated_absorpt_t_max 0.639
_shelxl_version_number 2013-2

loop_
_space_group_symop_operation_xyz
'x, y, z'
'x+1/2, -y+1/2, -z'
'-x, y+1/2, -z+1/2'
'-x+1/2, -y, z+1/2'

loop_
_atom_site_label
_atom_site_type_symbol
_atom_site_fract_x
_atom_site_fract_y
_atom_site_fract_z
_atom_site_U_iso_or_equiv
_atom_site_adp_type
_atom_site_occupancy
_atom_site_site_symmetry_order
_atom_site_calc_flag
_atom_site_refinement_flags_posn
_atom_site_refinement_flags_adp
Ru1 Ru 0.38007(3) 0.70801(2) 0.13374(2) 0.01738(8) Uani 1 1 d . .
Ru2 Ru 0.87709(3) 0.54938(2) 0.13752(2) 0.01803(8) Uani 1 1 d . .
Br1 Br 0.08045(6) 0.93710(5) 0.02888(3) 0.0487(2) Uani 1 1 d . .
Br2 Br 0.57232(5) 0.31828(5) 0.03806(3) 0.04327(17) Uani 1 1 d . .
Cl1 Cl 0.25156(9) 0.64822(9) 0.18854(5) 0.0251(2) Uani 1 1 d . .
Cl2 Cl 0.75058(9) 0.60919(9) 0.19327(5) 0.0253(3) Uani 1 1 d . .
N1 N 0.3655(3) 0.8670(3) 0.20106(15) 0.0196(8) Uani 1 1 d . .
N2 N 0.4719(3) 0.7795(3) 0.23718(14) 0.0210(8) Uani 1 1 d . .
N3 N 0.8691(3) 0.3897(3) 0.20472(15) 0.0205(8) Uani 1 1 d . .
N4 N 0.9734(3) 0.4795(3) 0.23999(14) 0.0195(8) Uani 1 1 d . .
C1 C 0.4141(4) 0.7865(3) 0.19481(17) 0.0194(9) Uani 1 1 d . .
C2 C 0.3903(4) 0.9083(3) 0.24676(18) 0.0234(10) Uani 1 1 d . .
H2 H 0.3655 0.9638 0.2599 0.028 Uiso 1 1 calc R U
C3 C 0.4576(4) 0.8530(4) 0.26900(18) 0.0243(11) Uani 1 1 d . .
H3 H 0.4892 0.8631 0.3009 0.029 Uiso 1 1 calc R U
C4 C 0.2989(4) 0.8895(3) 0.16172(18) 0.0219(10) Uani 1 1 d . .
C5 C 0.2907(4) 0.8210(3) 0.12496(17) 0.0201(9) Uani 1 1 d . .
C6 C 0.2233(4) 0.8368(4) 0.0856(2) 0.0270(11) Uani 1 1 d . .
H6 H 0.2138 0.7925 0.0598 0.032 Uiso 1 1 calc R U
C7 C 0.1697(4) 0.9184(4) 0.0843(2) 0.0279(11) Uani 1 1 d . .
C8 C 0.1818(4) 0.9852(4) 0.1198(2) 0.0297(12) Uani 1 1 d . .
H8 H 0.1468 1.0407 0.1168 0.036 Uiso 1 1 calc R U
C9 C 0.2459(4) 0.9712(4) 0.16052(19) 0.0260(11) Uani 1 1 d . .
H9 H 0.2536 1.0155 0.1866 0.031 Uiso 1 1 calc R U
C10 C 0.5444(4) 0.7066(4) 0.24401(17) 0.0238(10) Uani 1 1 d . .
H10A H 0.6039 0.7215 0.2240 0.029 Uiso 1 1 calc R U
H10B H 0.5170 0.6495 0.2302 0.029 Uiso 1 1 calc R U
C11 C 0.5735(4) 0.6918(3) 0.29921(17) 0.0221(10) Uani 1 1 d . .
C12 C 0.6536(4) 0.7385(3) 0.31953(17) 0.0216(10) Uani 1 1 d . .
C13 C 0.6812(4) 0.7230(4) 0.37011(18) 0.0241(10) Uani 1 1 d . .
H13 H 0.7357 0.7549 0.3839 0.029 Uiso 1 1 calc R U
C14 C 0.6304(4) 0.6615(4) 0.40082(17) 0.0265(11) Uani 1 1 d . .
C15 C 0.5513(4) 0.6160(4) 0.3797(2) 0.0292(12) Uani 1 1 d . .
H15 H 0.5168 0.5733 0.4001 0.035 Uiso 1 1 calc R U
C16 C 0.5208(4) 0.6302(3) 0.3300(2) 0.0238(10) Uani 1 1 d . .
C17 C 0.7126(4) 0.8037(4) 0.2875(2) 0.0297(12) Uani 1 1 d . .
H17A H 0.7434 0.7708 0.2592 0.045 Uiso 1 1 calc R U
H17B H 0.7637 0.8317 0.3086 0.045 Uiso 1 1 calc R U
H17C H 0.6692 0.8509 0.2739 0.045 Uiso 1 1 calc R U
C18 C 0.6640(5) 0.6424(5) 0.4545(2) 0.0414(16) Uani 1 1 d . .
H18A H 0.6085 0.6494 0.4780 0.062 Uiso 1 1 calc R U
H18B H 0.7161 0.6851 0.4638 0.062 Uiso 1 1 calc R U
H18C H 0.6892 0.5803 0.4565 0.062 Uiso 1 1 calc R U
C19 C 0.4313(4) 0.5812(4) 0.3090(2) 0.0328(12) Uani 1 1 d . .
H19A H 0.4521 0.5376 0.2829 0.049 Uiso 1 1 calc R U
H19B H 0.3862 0.6254 0.2938 0.049 Uiso 1 1 calc R U
H19C H 0.3980 0.5489 0.3368 0.049 Uiso 1 1 calc R U
C20 C 0.4099(4) 0.5643(4) 0.1020(2) 0.0278(11) Uani 1 1 d . .
C21 C 0.4971(4) 0.5951(3) 0.12450(19) 0.0250(11) Uani 1 1 d . .
H21 H 0.5318 0.5577 0.1479 0.030 Uiso 1 1 calc R U
C22 C 0.5333(4) 0.6825(3) 0.11205(17) 0.0204(9) Uani 1 1 d . .
H22 H 0.5896 0.7047 0.1294 0.025 Uiso 1 1 calc R U
C23 C 0.4880(4) 0.7379(3) 0.07452(17) 0.0208(10) Uani 1 1 d . .
C24 C 0.4028(4) 0.7031(4) 0.05045(17) 0.0244(10) Uani 1 1 d . .
H24 H 0.3721 0.7378 0.0244 0.029 Uiso 1 1 calc R U
C25 C 0.3619(4) 0.6177(4) 0.0640(2) 0.0265(11) Uani 1 1 d . .
H25 H 0.3036 0.5965 0.0481 0.032 Uiso 1 1 calc R U
C26 C 0.3640(5) 0.4758(4) 0.1184(2) 0.0418(16) Uani 1 1 d . .
H26A H 0.3883 0.4267 0.0966 0.063 Uiso 1 1 calc R U
H26B H 0.2924 0.4800 0.1153 0.063 Uiso 1 1 calc R U
H26C H 0.3815 0.4632 0.1540 0.063 Uiso 1 1 calc R U
C27 C 0.5301(4) 0.8289(4) 0.0579(2) 0.0262(11) Uani 1 1 d . .
H27 H 0.4750 0.8661 0.0438 0.031 Uiso 1 1 calc R U
C28 C 0.6038(5) 0.8124(4) 0.0148(2) 0.0332(13) Uani 1 1 d . .
H28A H 0.6632 0.7843 0.0288 0.050 Uiso 1 1 calc R U
H28B H 0.6209 0.8704 -0.0012 0.050 Uiso 1 1 calc R U
H28C H 0.5745 0.7720 -0.0107 0.050 Uiso 1 1 calc R U
C29 C 0.5764(5) 0.8823(4) 0.1018(2) 0.0365(14) Uani 1 1 d . .
H29A H 0.5289 0.8882 0.1297 0.055 Uiso 1 1 calc R U
H29B H 0.5953 0.9427 0.0896 0.055 Uiso 1 1 calc R U
H29C H 0.6348 0.8501 0.1141 0.055 Uiso 1 1 calc R U
C30 C 0.9151(4) 0.4717(3) 0.19801(16) 0.0195(9) Uani 1 1 d . .
C31 C 0.8960(4) 0.3485(3) 0.24959(18) 0.0236(10) Uani 1 1 d . .
H31 H 0.8729 0.2921 0.2624 0.028 Uiso 1 1 calc R U
C32 C 0.9623(4) 0.4043(3) 0.27199(19) 0.0236(10) Uani 1 1 d . .
H32 H 0.9950 0.3943 0.3035 0.028 Uiso 1 1 calc R U
C33 C 0.8006(4) 0.3654(3) 0.16607(19) 0.0222(10) Uani 1 1 d . .
C34 C 0.7881(4) 0.4356(4) 0.12931(19) 0.0233(10) Uani 1 1 d . .
C35 C 0.7180(4) 0.4199(4) 0.0920(2) 0.0260(11) Uani 1 1 d . .
H35 H 0.7038 0.4653 0.0674 0.031 Uiso 1 1 calc R U
C36 C 0.6685(4) 0.3377(4) 0.0908(2) 0.0293(12) Uani 1 1 d . .
C37 C 0.6833(4) 0.2689(4) 0.1255(2) 0.0298(12) Uani 1 1 d . .
H37 H 0.6481 0.2135 0.1231 0.036 Uiso 1 1 calc R U
C38 C 0.7523(4) 0.2837(4) 0.1648(2) 0.0262(11) Uani 1 1 d . .
H38 H 0.7651 0.2384 0.1897 0.031 Uiso 1 1 calc R U
C39 C 1.0446(4) 0.5555(3) 0.24718(18) 0.0244(10) Uani 1 1 d . .
H39A H 1.0159 0.6119 0.2330 0.029 Uiso 1 1 calc R U
H39B H 1.1053 0.5420 0.2278 0.029 Uiso 1 1 calc R U
C40 C 1.0707(4) 0.5708(3) 0.30233(17) 0.0189(9) Uani 1 1 d . .
C41 C 1.0142(4) 0.6282(3) 0.3320(2) 0.0233(10) Uani 1 1 d . .
C42 C 1.0403(4) 0.6433(4) 0.3829(2) 0.0272(11) Uani 1 1 d . .
H42 H 1.0017 0.6830 0.4032 0.033 Uiso 1 1 calc R U
C43 C 1.1221(4) 0.6012(4) 0.40440(18) 0.0279(11) Uani 1 1 d . .
C44 C 1.1757(4) 0.5418(4) 0.37465(19) 0.0283(11) Uani 1 1 d . .
H44 H 1.2299 0.5108 0.3894 0.034 Uiso 1 1 calc R U
C45 C 1.1525(4) 0.5261(3) 0.32350(17) 0.0212(10) Uani 1 1 d . .
C46 C 0.9243(4) 0.6770(4) 0.3103(2) 0.0319(12) Uani 1 1 d . .
H46A H 0.9454 0.7315 0.2919 0.048 Uiso 1 1 calc R U
H46B H 0.8804 0.6943 0.3383 0.048 Uiso 1 1 calc R U
H46C H 0.8895 0.6364 0.2868 0.048 Uiso 1 1 calc R U
C47 C 1.1492(5) 0.6177(5) 0.4600(2) 0.0459(18) Uani 1 1 d . .
H47A H 1.1027 0.5856 0.4821 0.069 Uiso 1 1 calc R U
H47B H 1.1465 0.6828 0.4672 0.069 Uiso 1 1 calc R U
H47C H 1.2158 0.5952 0.4663 0.069 Uiso 1 1 calc R U
C48 C 1.2137(4) 0.4626(4) 0.2917(2) 0.0283(11) Uani 1 1 d . .
H48A H 1.2611 0.4313 0.3136 0.042 Uiso 1 1 calc R U
H48B H 1.2488 0.4972 0.2655 0.042 Uiso 1 1 calc R U
H48C H 1.1709 0.4178 0.2752 0.042 Uiso 1 1 calc R U
C49 C 0.9042(4) 0.6925(4) 0.1035(2) 0.0300(12) Uani 1 1 d . .
C50 C 0.9926(4) 0.6623(4) 0.12619(18) 0.0257(11) Uani 1 1 d . .
H50 H 1.0271 0.7006 0.1492 0.031 Uiso 1 1 calc R U
C51 C 1.0296(4) 0.5747(4) 0.11455(18) 0.0241(10) Uani 1 1 d . .
H51 H 1.0861 0.5535 0.1322 0.029 Uiso 1 1 calc R U
C52 C 0.9852(4) 0.5180(3) 0.07766(18) 0.0223(10) Uani 1 1 d . .
C53 C 0.8952(4) 0.5503(4) 0.05489(17) 0.0245(10) Uani 1 1 d . .
H53 H 0.8617 0.5127 0.0311 0.029 Uiso 1 1 calc R U
C54 C 0.8556(4) 0.6361(4) 0.0669(2) 0.0283(12) Uani 1 1 d . .
H54 H 0.7970 0.6562 0.0508 0.034 Uiso 1 1 calc R U
C55 C 0.8594(6) 0.7827(4) 0.1188(3) 0.054(2) Uani 1 1 d . .
H55A H 0.8409 0.7808 0.1550 0.081 Uiso 1 1 calc R U
H55B H 0.8009 0.7943 0.0979 0.081 Uiso 1 1 calc R U
H55C H 0.9074 0.8312 0.1133 0.081 Uiso 1 1 calc R U
C56 C 1.0256(4) 0.4251(4) 0.0624(2) 0.0268(11) Uani 1 1 d . .
H56 H 0.9690 0.3859 0.0522 0.032 Uiso 1 1 calc R U
C57 C 1.0917(6) 0.4350(5) 0.0171(3) 0.0499(19) Uani 1 1 d . .
H57A H 1.0551 0.4623 -0.0112 0.075 Uiso 1 1 calc R U
H57B H 1.1160 0.3752 0.0068 0.075 Uiso 1 1 calc R U
H57C H 1.1473 0.4741 0.0261 0.075 Uiso 1 1 calc R U
C58 C 1.0798(5) 0.3781(4) 0.1050(3) 0.0410(15) Uani 1 1 d . .
H58A H 1.1355 0.4155 0.1158 0.061 Uiso 1 1 calc R U
H58B H 1.1039 0.3192 0.0930 0.061 Uiso 1 1 calc R U
H58C H 1.0353 0.3689 0.1340 0.061 Uiso 1 1 calc R U

loop_
_atom_site_aniso_label
_atom_site_aniso_U_11
_atom_site_aniso_U_22
_atom_site_aniso_U_33
_atom_site_aniso_U_23
_atom_site_aniso_U_13
_atom_site_aniso_U_12
Ru1 0.01778(18) 0.01749(16) 0.01688(14) 0.00199(12) -0.00142(14) 0.00017(15)
Ru2 0.01812(18) 0.01835(16) 0.01763(14) -0.00201(12) -0.00109(14) 0.00028(15)
Br1 0.0562(5) 0.0428(4) 0.0471(4) -0.0009(3) -0.0269(3) 0.0213(4)
Br2 0.0410(4) 0.0434(4) 0.0454(4) -0.0041(3) -0.0182(3) -0.0140(3)
Cl1 0.0206(6) 0.0272(6) 0.0275(6) 0.0046(5) 0.0043(5) -0.0048(5)
Cl2 0.0199(6) 0.0292(6) 0.0268(6) -0.0043(5) 0.0027(5) 0.0047(5)
N1 0.019(2) 0.0182(18) 0.0211(17) 0.0005(13) 0.0003(16) 0.0015(17)
N2 0.019(2) 0.027(2) 0.0169(17) 0.0006(15) -0.0010(14) 0.0026(18)
N3 0.017(2) 0.0214(19) 0.0231(18) -0.0024(14) -0.0003(16) -0.0036(17)
N4 0.019(2) 0.023(2) 0.0164(17) 0.0017(14) -0.0011(15) -0.0034(17)
C1 0.018(2) 0.022(2) 0.0183(18) 0.0013(16) -0.0005(16) 0.0017(19)
C2 0.024(3) 0.024(2) 0.022(2) -0.0035(17) 0.0036(19) 0.002(2)
C3 0.025(3) 0.031(3) 0.016(2) -0.0031(18) -0.0004(18) 0.002(2)
C4 0.021(3) 0.023(2) 0.021(2) 0.0053(18) -0.0006(18) -0.002(2)
C5 0.017(2) 0.020(2) 0.023(2) 0.0024(17) -0.0020(17) 0.0019(19)
C6 0.031(3) 0.025(3) 0.025(2) 0.0009(19) -0.006(2) 0.007(2)
C7 0.028(3) 0.028(3) 0.028(2) 0.000(2) -0.008(2) 0.006(2)
C8 0.029(3) 0.026(3) 0.034(3) 0.003(2) -0.003(2) 0.012(2)
C9 0.025(3) 0.028(3) 0.025(2) 0.0019(19) 0.004(2) 0.008(2)
C10 0.024(3) 0.031(3) 0.0167(19) -0.0009(18) -0.0016(17) 0.007(2)
C11 0.022(3) 0.024(2) 0.021(2) 0.0004(17) 0.0036(18) 0.004(2)
C12 0.020(2) 0.026(2) 0.019(2) 0.0020(17) -0.0001(17) 0.005(2)
C13 0.012(2) 0.038(3) 0.023(2) 0.000(2) -0.0051(17) 0.006(2)
C14 0.028(3) 0.034(3) 0.0174(19) 0.0064(18) -0.003(2) 0.004(2)
C15 0.032(3) 0.032(3) 0.023(2) 0.006(2) 0.006(2) 0.003(2)
C16 0.025(3) 0.021(2) 0.026(2) 0.0003(17) 0.001(2) 0.002(2)
C17 0.031(3) 0.031(3) 0.027(2) 0.001(2) 0.001(2) -0.003(2)
C18 0.047(4) 0.055(4) 0.022(3) 0.010(3) 0.002(3) 0.004(3)
C19 0.028(3) 0.031(3) 0.039(3) -0.004(2) -0.001(2) -0.001(3)
C20 0.034(3) 0.020(2) 0.029(2) -0.0007(19) 0.001(2) -0.001(2)
C21 0.029(3) 0.021(2) 0.025(2) 0.0055(18) 0.002(2) 0.008(2)
C22 0.016(2) 0.026(2) 0.019(2) 0.0013(17) -0.0003(16) 0.002(2)
C23 0.021(3) 0.022(2) 0.020(2) 0.0019(17) 0.0009(18) 0.000(2)
C24 0.027(3) 0.028(3) 0.0187(19) -0.0005(17) -0.0033(17) 0.002(2)
C25 0.026(3) 0.026(2) 0.028(2) -0.0034(19) -0.002(2) -0.002(2)
C26 0.052(4) 0.023(3) 0.050(3) 0.002(2) 0.008(3) -0.004(3)
C27 0.028(3) 0.023(3) 0.027(2) -0.0014(19) 0.006(2) -0.002(2)
C28 0.045(4) 0.022(2) 0.033(3) -0.002(2) 0.011(2) 0.001(3)
C29 0.042(4) 0.028(3) 0.040(3) -0.003(2) 0.008(3) -0.010(3)
C30 0.018(2) 0.024(2) 0.0169(18) -0.0004(16) 0.0027(16) -0.0027(19)
C31 0.025(3) 0.022(2) 0.024(2) 0.0020(17) 0.0050(19) 0.003(2)
C32 0.025(3) 0.024(2) 0.022(2) 0.0040(18) 0.0007(19) -0.001(2)
C33 0.019(3) 0.024(2) 0.024(2) -0.0035(17) 0.0022(18) -0.002(2)
C34 0.018(2) 0.025(2) 0.027(2) -0.0037(19) 0.0005(18) 0.001(2)
C35 0.023(3) 0.027(3) 0.028(2) -0.001(2) -0.003(2) 0.000(2)
C36 0.021(3) 0.033(3) 0.034(3) -0.008(2) -0.005(2) -0.007(2)
C37 0.027(3) 0.027(3) 0.035(3) -0.006(2) 0.002(2) -0.011(2)
C38 0.022(3) 0.024(3) 0.032(3) 0.001(2) -0.001(2) -0.003(2)
C39 0.026(3) 0.025(2) 0.022(2) 0.0020(18) -0.0007(19) -0.008(2)
C40 0.019(2) 0.021(2) 0.0173(18) 0.0003(16) -0.0040(16) -0.0054(19)
C41 0.016(2) 0.027(3) 0.026(2) 0.0008(18) -0.0009(19) -0.003(2)
C42 0.024(3) 0.032(3) 0.026(2) -0.006(2) 0.005(2) 0.002(2)
C43 0.023(3) 0.041(3) 0.020(2) -0.0052(19) 0.000(2) -0.001(3)
C44 0.033(3) 0.027(3) 0.025(2) 0.0096(19) 0.001(2) 0.007(2)
C45 0.021(2) 0.024(2) 0.0189(19) -0.0002(17) 0.0024(17) -0.001(2)
C46 0.026(3) 0.031(3) 0.039(3) 0.002(2) -0.004(2) 0.001(3)
C47 0.037(4) 0.082(5) 0.019(2) -0.010(3) -0.005(2) -0.002(4)
C48 0.028(3) 0.031(3) 0.026(2) 0.000(2) 0.002(2) -0.001(2)
C49 0.038(3) 0.019(2) 0.032(2) 0.0031(19) 0.004(2) 0.004(2)
C50 0.032(3) 0.025(3) 0.020(2) -0.0030(18) 0.0004(19) -0.006(2)
C51 0.022(3) 0.029(3) 0.021(2) 0.0041(18) -0.0010(18) -0.003(2)
C52 0.023(3) 0.024(2) 0.021(2) 0.0020(17) 0.0002(18) 0.003(2)
C53 0.025(3) 0.030(3) 0.0180(19) -0.0013(17) -0.0017(17) -0.001(2)
C54 0.030(3) 0.029(3) 0.027(2) 0.0064(19) -0.003(2) 0.005(2)
C55 0.073(6) 0.023(3) 0.066(5) -0.008(3) 0.000(4) 0.012(4)
C56 0.026(3) 0.026(3) 0.029(2) -0.003(2) 0.004(2) 0.001(2)
C57 0.053(5) 0.038(4) 0.059(4) -0.014(3) 0.022(4) 0.005(3)
C58 0.041(4) 0.032(3) 0.050(4) 0.008(3) 0.006(3) 0.014(3)

loop_
_atom_type_symbol
_atom_type_description
_atom_type_scat_dispersion_real
_atom_type_scat_dispersion_imag
_atom_type_scat_source
C C 0.0033 0.0016 'International Tables Vol C Tables 4.2.6.8 and 6.1.1.4'
H H 0.0000 0.0000 'International Tables Vol C Tables 4.2.6.8 and 6.1.1.4'
N N 0.0061 0.0033 'International Tables Vol C Tables 4.2.6.8 and 6.1.1.4'
Cl Cl 0.1484 0.1585 'International Tables Vol C Tables 4.2.6.8 and 6.1.1.4'
Br Br -0.2901 2.4595 'International Tables Vol C Tables 4.2.6.8 and 6.1.1.4'
Ru Ru -1.2594 0.8363 'International Tables Vol C Tables 4.2.6.8 and 6.1.1.4'

loop_
_geom_angle_atom_site_label_1
_geom_angle_atom_site_label_2
_geom_angle_atom_site_label_3
_geom_angle
C1 Ru1 C5 76.29(19)
C1 Ru1 C23 106.93(19)
C5 Ru1 C23 98.87(18)
C1 Ru1 C22 94.85(19)
C5 Ru1 C22 131.76(19)
C23 Ru1 C22 37.83(17)
C1 Ru1 C24 140.09(19)
C5 Ru1 C24 89.97(19)
C23 Ru1 C24 37.68(18)
C22 Ru1 C24 66.71(18)
C1 Ru1 C25 173.0(2)
C5 Ru1 C25 108.53(19)
C23 Ru1 C25 67.72(19)
C22 Ru1 C25 78.18(19)
C24 Ru1 C25 37.00(19)
C1 Ru1 C20 140.01(19)
C5 Ru1 C20 143.04(19)
C23 Ru1 C20 79.13(19)
C22 Ru1 C20 65.3(2)
C24 Ru1 C20 65.77(19)
C25 Ru1 C20 36.26(19)
C1 Ru1 C21 109.58(19)
C5 Ru1 C21 165.49(18)
C23 Ru1 C21 66.88(18)
C22 Ru1 C21 36.48(19)
C24 Ru1 C21 77.06(18)
C25 Ru1 C21 64.53(19)
C20 Ru1 C21 35.2(2)
C1 Ru1 Cl1 84.62(14)
C5 Ru1 Cl1 86.24(14)
C23 Ru1 Cl1 168.15(14)
C22 Ru1 Cl1 140.87(13)
C24 Ru1 Cl1 132.36(14)
C25 Ru1 Cl1 100.55(14)
C20 Ru1 Cl1 90.35(14)
C21 Ru1 Cl1 107.26(13)
C30 Ru2 C34 76.9(2)
C30 Ru2 C53 138.83(19)
C34 Ru2 C53 88.2(2)
C30 Ru2 C51 93.96(19)
C34 Ru2 C51 131.33(19)
C53 Ru2 C51 67.62(19)
C30 Ru2 C52 105.53(19)
C34 Ru2 C52 98.44(19)
C53 Ru2 C52 38.51(18)
C51 Ru2 C52 37.53(19)
C30 Ru2 C54 172.5(2)
C34 Ru2 C54 107.2(2)
C53 Ru2 C54 36.96(19)
C51 Ru2 C54 78.6(2)
C52 Ru2 C54 67.92(19)
C30 Ru2 C50 109.57(19)
C34 Ru2 C50 164.72(18)
C53 Ru2 C50 77.91(18)
C51 Ru2 C50 36.63(19)
C52 Ru2 C50 66.69(19)
C54 Ru2 C50 64.94(19)
C30 Ru2 C49 140.8(2)
C34 Ru2 C49 141.8(2)
C53 Ru2 C49 66.09(19)
C51 Ru2 C49 65.8(2)
C52 Ru2 C49 79.12(19)
C54 Ru2 C49 36.3(2)
C50 Ru2 C49 35.6(2)
C30 Ru2 Cl2 85.22(14)
C34 Ru2 Cl2 86.65(14)
C53 Ru2 Cl2 132.56(14)
C51 Ru2 Cl2 140.87(14)
C52 Ru2 Cl2 168.88(13)
C54 Ru2 Cl2 101.17(15)
C50 Ru2 Cl2 107.40(13)
C49 Ru2 Cl2 90.75(14)
C1 N1 C2 111.5(4)
C1 N1 C4 115.3(4)
C2 N1 C4 133.2(4)
C1 N2 C3 110.4(4)
C1 N2 C10 122.8(4)
C3 N2 C10 126.5(4)
C31 N3 C30 112.2(4)
C31 N3 C33 132.2(4)
C30 N3 C33 115.5(4)
C30 N4 C32 110.7(4)
C30 N4 C39 122.9(4)
C32 N4 C39 126.1(4)
N2 C1 N1 104.3(4)
N2 C1 Ru1 136.9(4)
N1 C1 Ru1 118.6(3)
C3 C2 N1 105.8(4)
C3 C2 H2 127.1
N1 C2 H2 127.1
C2 C3 N2 107.9(4)
C2 C3 H3 126.0
N2 C3 H3 126.0
C5 C4 C9 124.2(5)
C5 C4 N1 112.6(4)
C9 C4 N1 123.2(5)
C6 C5 C4 116.0(5)
C6 C5 Ru1 126.9(4)
C4 C5 Ru1 117.1(3)
C5 C6 C7 120.1(5)
C5 C6 H6 120.0
C7 C6 H6 120.0
C8 C7 C6 122.5(5)
C8 C7 Br1 119.3(4)
C6 C7 Br1 118.2(4)
C7 C8 C9 119.3(5)
C7 C8 H8 120.3
C9 C8 H8 120.3
C8 C9 C4 117.8(5)
C8 C9 H9 121.1
C4 C9 H9 121.1
N2 C10 C11 113.4(4)
N2 C10 H10A 108.9
C11 C10 H10A 108.9
N2 C10 H10B 108.9
C11 C10 H10B 108.9
H10A C10 H10B 107.7
C12 C11 C16 119.8(4)
C12 C11 C10 119.8(4)
C16 C11 C10 120.4(5)
C13 C12 C11 119.4(5)
C13 C12 C17 119.3(5)
C11 C12 C17 121.3(4)
C14 C13 C12 121.3(5)
C14 C13 H13 119.3
C12 C13 H13 119.3
C15 C14 C13 118.1(4)
C15 C14 C18 121.3(5)
C13 C14 C18 120.6(5)
C16 C15 C14 122.5(5)
C16 C15 H15 118.8
C14 C15 H15 118.8
C15 C16 C11 118.9(5)
C15 C16 C19 120.7(5)
C11 C16 C19 120.5(5)
C12 C17 H17A 109.5
C12 C17 H17B 109.5
H17A C17 H17B 109.5
C12 C17 H17C 109.5
H17A C17 H17C 109.5
H17B C17 H17C 109.5
C14 C18 H18A 109.5
C14 C18 H18B 109.5
H18A C18 H18B 109.5
C14 C18 H18C 109.5
H18A C18 H18C 109.5
H18B C18 H18C 109.5
C16 C19 H19A 109.5
C16 C19 H19B 109.5
H19A C19 H19B 109.5
C16 C19 H19C 109.5
H19A C19 H19C 109.5
H19B C19 H19C 109.5
C21 C20 C25 120.2(5)
C21 C20 C26 120.8(5)
C25 C20 C26 119.0(5)
C21 C20 Ru1 72.6(3)
C25 C20 Ru1 70.4(3)
C26 C20 Ru1 128.2(4)
C20 C21 C22 119.5(5)
C20 C21 Ru1 72.1(3)
C22 C21 Ru1 67.0(3)
C20 C21 H21 120.2
C22 C21 H21 120.2
Ru1 C21 H21 133.8
C21 C22 C23 122.1(5)
C21 C22 Ru1 76.5(3)
C23 C22 Ru1 70.6(3)
C21 C22 H22 118.9
C23 C22 H22 118.9
Ru1 C22 H22 125.8
C24 C23 C22 117.1(5)
C24 C23 C27 120.1(5)
C22 C23 C27 122.7(5)
C24 C23 Ru1 72.0(3)
C22 C23 Ru1 71.6(3)
C27 C23 Ru1 129.3(3)
C23 C24 C25 122.0(5)
C23 C24 Ru1 70.3(3)
C25 C24 Ru1 74.1(3)
C23 C24 H24 119.0
C25 C24 H24 119.0
Ru1 C24 H24 129.0
C24 C25 C20 118.9(5)
C24 C25 Ru1 68.9(3)
C20 C25 Ru1 73.4(3)
C24 C25 H25 120.6
C20 C25 H25 120.6
Ru1 C25 H25 129.5
C20 C26 H26A 109.5
C20 C26 H26B 109.5
H26A C26 H26B 109.5
C20 C26 H26C 109.5
H26A C26 H26C 109.5
H26B C26 H26C 109.5
C23 C27 C29 113.3(4)
C23 C27 C28 108.5(4)
C29 C27 C28 111.4(5)
C23 C27 H27 107.8
C29 C27 H27 107.8
C28 C27 H27 107.8
C27 C28 H28A 109.5
C27 C28 H28B 109.5
H28A C28 H28B 109.5
C27 C28 H28C 109.5
H28A C28 H28C 109.5
H28B C28 H28C 109.5
C27 C29 H29A 109.5
C27 C29 H29B 109.5
H29A C29 H29B 109.5
C27 C29 H29C 109.5
H29A C29 H29C 109.5
H29B C29 H29C 109.5
N4 C30 N3 103.7(4)
N4 C30 Ru2 137.2(4)
N3 C30 Ru2 118.9(3)
C32 C31 N3 106.2(4)
C32 C31 H31 126.9
N3 C31 H31 126.9
C31 C32 N4 107.1(4)
C31 C32 H32 126.4
N4 C32 H32 126.4
C38 C33 N3 123.6(5)
C38 C33 C34 124.4(5)
N3 C33 C34 112.0(4)
C35 C34 C33 115.9(5)
C35 C34 Ru2 127.6(4)
C33 C34 Ru2 116.6(4)
C34 C35 C36 119.9(5)
C34 C35 H35 120.1
C36 C35 H35 120.1
C37 C36 C35 123.9(5)
C37 C36 Br2 117.6(4)
C35 C36 Br2 118.6(4)
C36 C37 C38 117.7(5)
C36 C37 H37 121.2
C38 C37 H37 121.2
C33 C38 C37 118.2(5)
C33 C38 H38 120.9
C37 C38 H38 120.9
N4 C39 C40 112.7(4)
N4 C39 H39A 109.0
C40 C39 H39A 109.0
N4 C39 H39B 109.0
C40 C39 H39B 109.0
H39A C39 H39B 107.8
C41 C40 C45 120.4(4)
C41 C40 C39 120.0(5)
C45 C40 C39 119.6(4)
C40 C41 C42 119.4(5)
C40 C41 C46 121.7(5)
C42 C41 C46 118.9(5)
C43 C42 C41 121.2(5)
C43 C42 H42 119.4
C41 C42 H42 119.4
C44 C43 C42 118.5(5)
C44 C43 C47 120.9(5)
C42 C43 C47 120.6(5)
C43 C44 C45 121.8(5)
C43 C44 H44 119.1
C45 C44 H44 119.1
C44 C45 C40 118.6(5)
C44 C45 C48 120.6(5)
C40 C45 C48 120.8(4)
C41 C46 H46A 109.5
C41 C46 H46B 109.5
H46A C46 H46B 109.5
C41 C46 H46C 109.5
H46A C46 H46C 109.5
H46B C46 H46C 109.5
C43 C47 H47A 109.5
C43 C47 H47B 109.5
H47A C47 H47B 109.5
C43 C47 H47C 109.5
H47A C47 H47C 109.5
H47B C47 H47C 109.5
C45 C48 H48A 109.5
C45 C48 H48B 109.5
H48A C48 H48B 109.5
C45 C48 H48C 109.5
H48A C48 H48C 109.5
H48B C48 H48C 109.5
C50 C49 C54 119.4(5)
C50 C49 C55 120.5(6)
C54 C49 C55 120.0(6)
C50 C49 Ru2 71.8(3)
C54 C49 Ru2 69.8(3)
C55 C49 Ru2 129.2(4)
C49 C50 C51 119.9(5)
C49 C50 Ru2 72.6(3)
C51 C50 Ru2 67.3(3)
C49 C50 H50 120.0
C51 C50 H50 120.0
Ru2 C50 H50 133.2
C52 C51 C50 122.2(5)
C52 C51 Ru2 71.4(3)
C50 C51 Ru2 76.1(3)
C52 C51 H51 118.9
C50 C51 H51 118.9
Ru2 C51 H51 125.3
C51 C52 C53 116.8(5)
C51 C52 C56 123.7(5)
C53 C52 C56 119.5(5)
C51 C52 Ru2 71.1(3)
C53 C52 Ru2 69.9(3)
C56 C52 Ru2 128.0(3)
C54 C53 C52 121.9(5)
C54 C53 Ru2 75.0(3)
C52 C53 Ru2 71.6(3)
C54 C53 H53 119.1
C52 C53 H53 119.1
Ru2 C53 H53 126.4
C53 C54 C49 119.6(5)
C53 C54 Ru2 68.1(3)
C49 C54 Ru2 73.9(3)
C53 C54 H54 120.2
C49 C54 H54 120.2
Ru2 C54 H54 130.3
C49 C55 H55A 109.5
C49 C55 H55B 109.5
H55A C55 H55B 109.5
C49 C55 H55C 109.5
H55A C55 H55C 109.5
H55B C55 H55C 109.5
C57 C56 C58 109.7(5)
C57 C56 C52 109.6(5)
C58 C56 C52 113.3(5)
C57 C56 H56 108.0
C58 C56 H56 108.0
C52 C56 H56 108.0
C56 C57 H57A 109.5
C56 C57 H57B 109.5
H57A C57 H57B 109.5
C56 C57 H57C 109.5
H57A C57 H57C 109.5
H57B C57 H57C 109.5
C56 C58 H58A 109.5
C56 C58 H58B 109.5
H58A C58 H58B 109.5
C56 C58 H58C 109.5
H58A C58 H58C 109.5
H58B C58 H58C 109.5

loop_
_geom_bond_atom_site_label_1
_geom_bond_atom_site_label_2
_geom_bond_distance
Ru1 C1 2.027(5)
Ru1 C5 2.076(5)
Ru1 C23 2.181(5)
Ru1 C22 2.195(5)
Ru1 C24 2.203(5)
Ru1 C25 2.272(5)
Ru1 C20 2.311(5)
Ru1 C21 2.317(5)
Ru1 Cl1 2.4281(12)
Ru2 C30 2.021(5)
Ru2 C34 2.080(5)
Ru2 C53 2.176(4)
Ru2 C51 2.194(5)
Ru2 C52 2.198(5)
Ru2 C54 2.265(5)
Ru2 C50 2.309(5)
Ru2 C49 2.320(5)
Ru2 Cl2 2.4236(13)
Br1 C7 1.913(5)
Br2 C36 1.924(5)
N1 C1 1.369(6)
N1 C2 1.384(6)
N1 C4 1.411(6)
N2 C1 1.364(6)
N2 C3 1.381(6)
N2 C10 1.470(6)
N3 C31 1.372(6)
N3 C30 1.372(6)
N3 C33 1.422(6)
N4 C30 1.360(6)
N4 C32 1.397(6)
N4 C39 1.494(6)
C2 C3 1.356(7)
C2 H2 0.9500
C3 H3 0.9500
C4 C5 1.399(7)
C4 C9 1.405(7)
C5 C6 1.398(7)
C6 C7 1.407(8)
C6 H6 0.9500
C7 C8 1.363(8)
C8 C9 1.393(7)
C8 H8 0.9500
C9 H9 0.9500
C10 C11 1.513(6)
C10 H10A 0.9900
C10 H10B 0.9900
C11 C12 1.395(7)
C11 C16 1.411(7)
C12 C13 1.395(6)
C12 C17 1.507(7)
C13 C14 1.395(7)
C13 H13 0.9500
C14 C15 1.385(8)
C14 C18 1.503(7)
C15 C16 1.380(7)
C15 H15 0.9500
C16 C19 1.520(8)
C17 H17A 0.9800
C17 H17B 0.9800
C17 H17C 0.9800
C18 H18A 0.9800
C18 H18B 0.9800
C18 H18C 0.9800
C19 H19A 0.9800
C19 H19B 0.9800
C19 H19C 0.9800
C20 C21 1.401(8)
C20 C25 1.427(7)
C20 C26 1.510(8)
C21 C22 1.417(7)
C21 H21 0.9500
C22 C23 1.418(6)
C22 H22 0.9500
C23 C24 1.416(7)
C23 C27 1.523(7)
C24 C25 1.421(7)
C24 H24 0.9500
C25 H25 0.9500
C26 H26A 0.9800
C26 H26B 0.9800
C26 H26C 0.9800
C27 C29 1.527(8)
C27 C28 1.530(7)
C27 H27 1.0000
C28 H28A 0.9800
C28 H28B 0.9800
C28 H28C 0.9800
C29 H29A 0.9800
C29 H29B 0.9800
C29 H29C 0.9800
C31 C32 1.355(7)
C31 H31 0.9500
C32 H32 0.9500
C33 C38 1.372(7)
C33 C34 1.424(7)
C34 C35 1.385(7)
C35 C36 1.387(8)
C35 H35 0.9500
C36 C37 1.377(8)
C37 C38 1.411(7)
C37 H37 0.9500
C38 H38 0.9500
C39 C40 1.503(6)
C39 H39A 0.9900
C39 H39B 0.9900
C40 C41 1.383(7)
C40 C45 1.408(7)
C41 C42 1.397(7)
C41 C46 1.529(7)
C42 C43 1.394(8)
C42 H42 0.9500
C43 C44 1.380(7)
C43 C47 1.519(7)
C44 C45 1.395(7)
C44 H44 0.9500
C45 C48 1.505(7)
C46 H46A 0.9800
C46 H46B 0.9800
C46 H46C 0.9800
C47 H47A 0.9800
C47 H47B 0.9800
C47 H47C 0.9800
C48 H48A 0.9800
C48 H48B 0.9800
C48 H48C 0.9800
C49 C50 1.414(8)
C49 C54 1.430(8)
C49 C55 1.516(8)
C50 C51 1.419(7)
C50 H50 0.9500
C51 C52 1.413(7)
C51 H51 0.9500
C52 C53 1.443(7)
C52 C56 1.531(7)
C53 C54 1.410(7)
C53 H53 0.9500
C54 H54 0.9500
C55 H55A 0.9800
C55 H55B 0.9800
C55 H55C 0.9800
C56 C57 1.494(8)
C56 C58 1.506(8)
C56 H56 1.0000
C57 H57A 0.9800
C57 H57B 0.9800
C57 H57C 0.9800
C58 H58A 0.9800
C58 H58B 0.9800
C58 H58C 0.9800

loop_
_geom_torsion_atom_site_label_1
_geom_torsion_atom_site_label_2
_geom_torsion_atom_site_label_3
_geom_torsion_atom_site_label_4
_geom_torsion
C3 N2 C1 N1 1.1(5)
C10 N2 C1 N1 -173.9(4)
C3 N2 C1 Ru1 -173.6(4)
C10 N2 C1 Ru1 11.4(8)
C2 N1 C1 N2 -1.5(5)
C4 N1 C1 N2 -179.2(4)
C2 N1 C1 Ru1 174.4(3)
C4 N1 C1 Ru1 -3.4(5)
C1 N1 C2 C3 1.3(6)
C4 N1 C2 C3 178.5(5)
N1 C2 C3 N2 -0.5(6)
C1 N2 C3 C2 -0.4(6)
C10 N2 C3 C2 174.4(4)
C1 N1 C4 C5 4.0(6)
C2 N1 C4 C5 -173.2(5)
C1 N1 C4 C9 -177.1(5)
C2 N1 C4 C9 5.8(8)
C9 C4 C5 C6 -1.2(8)
N1 C4 C5 C6 177.7(4)
C9 C4 C5 Ru1 178.1(4)
N1 C4 C5 Ru1 -3.0(6)
C4 C5 C6 C7 0.8(8)
Ru1 C5 C6 C7 -178.4(4)
C5 C6 C7 C8 1.4(9)
C5 C6 C7 Br1 178.8(4)
C6 C7 C8 C9 -3.3(9)
Br1 C7 C8 C9 179.3(4)
C7 C8 C9 C4 2.8(8)
C5 C4 C9 C8 -0.6(8)
N1 C4 C9 C8 -179.5(5)
C1 N2 C10 C11 -159.5(5)
C3 N2 C10 C11 26.2(7)
N2 C10 C11 C12 -91.0(6)
N2 C10 C11 C16 89.8(6)
C16 C11 C12 C13 0.6(7)
C10 C11 C12 C13 -178.6(5)
C16 C11 C12 C17 178.9(5)
C10 C11 C12 C17 -0.2(7)
C11 C12 C13 C14 0.1(8)
C17 C12 C13 C14 -178.3(5)
C12 C13 C14 C15 0.0(8)
C12 C13 C14 C18 177.2(5)
C13 C14 C15 C16 -0.9(8)
C18 C14 C15 C16 -178.0(6)
C14 C15 C16 C11 1.6(8)
C14 C15 C16 C19 -177.8(5)
C12 C11 C16 C15 -1.4(8)
C10 C11 C16 C15 177.7(5)
C12 C11 C16 C19 178.0(5)
C10 C11 C16 C19 -2.9(7)
C25 C20 C21 C22 4.7(8)
C26 C20 C21 C22 -173.8(5)
Ru1 C20 C21 C22 -49.2(4)
C25 C20 C21 Ru1 53.9(5)
C26 C20 C21 Ru1 -124.6(5)
C20 C21 C22 C23 -4.8(7)
Ru1 C21 C22 C23 -56.3(4)
C20 C21 C22 Ru1 51.5(4)
C21 C22 C23 C24 1.4(7)
Ru1 C22 C23 C24 -57.6(4)
C21 C22 C23 C27 -175.5(5)
Ru1 C22 C23 C27 125.5(5)
C21 C22 C23 Ru1 59.1(4)
C22 C23 C24 C25 1.9(7)
C27 C23 C24 C25 178.9(5)
Ru1 C23 C24 C25 -55.5(4)
C22 C23 C24 Ru1 57.4(4)
C27 C23 C24 Ru1 -125.6(4)
C23 C24 C25 C20 -1.9(7)
Ru1 C24 C25 C20 -55.7(4)
C23 C24 C25 Ru1 53.8(4)
C21 C20 C25 C24 -1.5(8)
C26 C20 C25 C24 177.0(5)
Ru1 C20 C25 C24 53.5(4)
C21 C20 C25 Ru1 -55.0(5)
C26 C20 C25 Ru1 123.5(5)
C24 C23 C27 C29 146.3(5)
C22 C23 C27 C29 -36.9(7)
Ru1 C23 C27 C29 55.5(7)
C24 C23 C27 C28 -89.5(6)
C22 C23 C27 C28 87.3(6)
Ru1 C23 C27 C28 179.7(4)
C32 N4 C30 N3 -0.7(5)
C39 N4 C30 N3 174.6(4)
C32 N4 C30 Ru2 173.8(4)
C39 N4 C30 Ru2 -10.9(8)
C31 N3 C30 N4 1.1(5)
C33 N3 C30 N4 178.5(4)
C31 N3 C30 Ru2 -174.6(3)
C33 N3 C30 Ru2 2.7(5)
C30 N3 C31 C32 -1.1(6)
C33 N3 C31 C32 -177.9(5)
N3 C31 C32 N4 0.6(6)
C30 N4 C32 C31 0.1(6)
C39 N4 C32 C31 -175.0(4)
C31 N3 C33 C38 -7.4(8)
C30 N3 C33 C38 175.9(5)
C31 N3 C33 C34 172.3(5)
C30 N3 C33 C34 -4.4(6)
C38 C33 C34 C35 3.7(8)
N3 C33 C34 C35 -176.1(4)
C38 C33 C34 Ru2 -176.1(4)
N3 C33 C34 Ru2 4.1(6)
C33 C34 C35 C36 -3.1(8)
Ru2 C34 C35 C36 176.7(4)
C34 C35 C36 C37 1.2(9)
C34 C35 C36 Br2 -179.6(4)
C35 C36 C37 C38 0.5(9)
Br2 C36 C37 C38 -178.8(4)
N3 C33 C38 C37 177.6(5)
C34 C33 C38 C37 -2.1(8)
C36 C37 C38 C33 0.0(8)
C30 N4 C39 C40 157.6(5)
C32 N4 C39 C40 -27.8(7)
N4 C39 C40 C41 -88.2(6)
N4 C39 C40 C45 91.5(5)
C45 C40 C41 C42 1.6(8)
C39 C40 C41 C42 -178.7(5)
C45 C40 C41 C46 -179.4(5)
C39 C40 C41 C46 0.4(7)
C40 C41 C42 C43 -0.3(8)
C46 C41 C42 C43 -179.4(5)
C41 C42 C43 C44 -1.8(9)
C41 C42 C43 C47 -179.5(6)
C42 C43 C44 C45 2.7(9)
C47 C43 C44 C45 -179.7(6)
C43 C44 C45 C40 -1.5(8)
C43 C44 C45 C48 178.6(5)
C41 C40 C45 C44 -0.7(7)
C39 C40 C45 C44 179.5(5)
C41 C40 C45 C48 179.2(5)
C39 C40 C45 C48 -0.5(7)
C54 C49 C50 C51 -3.2(8)
C55 C49 C50 C51 175.0(5)
Ru2 C49 C50 C51 49.7(4)
C54 C49 C50 Ru2 -52.8(5)
C55 C49 C50 Ru2 125.3(5)
C49 C50 C51 C52 5.0(8)
Ru2 C50 C51 C52 57.1(4)
C49 C50 C51 Ru2 -52.1(4)
C50 C51 C52 C53 -4.7(7)
Ru2 C51 C52 C53 54.6(4)
C50 C51 C52 C56 177.2(5)
Ru2 C51 C52 C56 -123.6(5)
C50 C51 C52 Ru2 -59.3(4)
C51 C52 C53 C54 2.9(7)
C56 C52 C53 C54 -178.9(5)
Ru2 C52 C53 C54 58.0(4)
C51 C52 C53 Ru2 -55.1(4)
C56 C52 C53 Ru2 123.1(4)
C52 C53 C54 C49 -1.3(8)
Ru2 C53 C54 C49 55.1(5)
C52 C53 C54 Ru2 -56.4(4)
C50 C49 C54 C53 1.4(8)
C55 C49 C54 C53 -176.8(5)
Ru2 C49 C54 C53 -52.4(4)
C50 C49 C54 Ru2 53.8(5)
C55 C49 C54 Ru2 -124.4(5)
C51 C52 C56 C57 -92.9(6)
C53 C52 C56 C57 89.0(6)
Ru2 C52 C56 C57 175.7(4)
C51 C52 C56 C58 30.0(7)
C53 C52 C56 C58 -148.1(5)
Ru2 C52 C56 C58 -61.5(7)
